data_7223537
loop_
_publ_author_name
'Wen, Lili'
'Wang, Xiangfang'
'Shi, Hui'
'Lv, Kangle'
'Wang, Chenggang'

_publ_section_title
;
 Multifunctional Cadmium-Organic Framework Comprising Tricarboxytriphenyl
 Amine: Selective Gas Adsorption, Liquid-Phase Separation and Luminescent
 Sensing
;
_journal_name_full 'RSC Adv.'
_journal_paper_doi 10.1039/C5RA21980A
_journal_year 2015
_chemical_formula_moiety 'C60 H38 Cd3 N6 O12'
_chemical_formula_sum 'C60 H38 Cd3 N6 O12'
_chemical_formula_weight 1372.16
_chemical_name_systematic
; 
 ? 
;
_space_group_IT_number 13
_symmetry_cell_setting monoclinic
_symmetry_space_group_name_Hall '-P 2yac'
_symmetry_space_group_name_H-M 'P 1 2/n 1'
_atom_sites_solution_hydrogens geom
_atom_sites_solution_primary direct
_atom_sites_solution_secondary difmap
_audit_creation_method SHELXL-97
_audit_update_record
;
2015-03-31 deposited with the CCDC.
2015-12-15 downloaded from the CCDC.
;
_cell_angle_alpha 90.00
_cell_angle_beta 90.847(2)
_cell_angle_gamma 90.00
_cell_formula_units_Z 2
_cell_length_a 17.7101(9)
_cell_length_b 13.2378(5)
_cell_length_c 17.8690(9)
_cell_measurement_reflns_used 4496
_cell_measurement_temperature 173(2)
_cell_measurement_theta_max 25.14
_cell_measurement_theta_min 2.98
_cell_volume 4188.8(3)
_computing_structure_refinement 'SHELXL-97 (Sheldrick, 2008)'
_computing_structure_solution 'SHELXS-97 (Sheldrick, 2008)'
_diffrn_ambient_temperature 173(2)
_diffrn_measured_fraction_theta_full 0.981
_diffrn_measured_fraction_theta_max 0.981
_diffrn_measurement_device_type 'PHOTON100 CMOS detector'
_diffrn_measurement_method 'omega scan'
_diffrn_radiation_monochromator 'TRIUMPH curved crystal monochromator'
_diffrn_radiation_source 'fine-focus sealed tube'
_diffrn_radiation_type MoK\a
_diffrn_radiation_wavelength 0.71073
_diffrn_reflns_av_R_equivalents 0.0573
_diffrn_reflns_av_sigmaI/netI 0.0758
_diffrn_reflns_limit_h_max 21
_diffrn_reflns_limit_h_min -20
_diffrn_reflns_limit_k_max 15
_diffrn_reflns_limit_k_min -15
_diffrn_reflns_limit_l_max 21
_diffrn_reflns_limit_l_min -21
_diffrn_reflns_number 20691
_diffrn_reflns_theta_full 25.35
_diffrn_reflns_theta_max 25.35
_diffrn_reflns_theta_min 2.98
_exptl_absorpt_coefficient_mu 0.800
_exptl_absorpt_correction_T_max 0.8693
_exptl_absorpt_correction_T_min 0.8373
_exptl_absorpt_correction_type multi-scan
_exptl_absorpt_process_details 'SADABS (Bruker, 2013)'
_exptl_crystal_density_diffrn 1.088
_exptl_crystal_density_method 'not measured'
_exptl_crystal_F_000 1360
_exptl_crystal_size_max 0.23
_exptl_crystal_size_mid 0.20
_exptl_crystal_size_min 0.18
_platon_squeeze_details
;
;
_refine_diff_density_max 0.815
_refine_diff_density_min -0.480
_refine_diff_density_rms 0.097
_refine_ls_extinction_method none
_refine_ls_goodness_of_fit_ref 1.051
_refine_ls_hydrogen_treatment constr
_refine_ls_matrix_type full
_refine_ls_number_parameters 459
_refine_ls_number_reflns 7545
_refine_ls_number_restraints 412
_refine_ls_restrained_S_all 1.027
_refine_ls_R_factor_all 0.0854
_refine_ls_R_factor_gt 0.0434
_refine_ls_shift/su_max 0.005
_refine_ls_shift/su_mean 0.000
_refine_ls_structure_factor_coef Fsqd
_refine_ls_weighting_details 'calc w=1/[\s^2^(Fo^2^)+(0.0578P)^2^+0.0000P] where P=(Fo^2^+2Fc^2^)/3'
_refine_ls_weighting_scheme calc
_refine_ls_wR_factor_gt 0.1144
_refine_ls_wR_factor_ref 0.1234
_reflns_number_gt 4594
_reflns_number_total 7545
_reflns_threshold_expression >2sigma(I)
_cod_data_source_file c5ra21980a2.cif
_cod_data_source_block t
_cod_depositor_comments
;
The following automatic conversions were performed:

'_symmetry_cell_setting' value 'Monoclinic' changed to 'monoclinic'
according to
/usr/data/users/saulius/crontab/automatic-downloads/rss-feeds/RSC/lib/dictionaries/cif_core.dic
dictionary named 'cif_core.dic' version 2.4.2 from 2011-04-26.

Automatic conversion script
Id: cif_fix_values 4268 2015-11-12 08:31:59Z antanas 
;
_cod_original_sg_symbol_Hall '-P 2yac '
_cod_original_sg_symbol_H-M 'P2/n  '
_cod_database_code 7223537

loop_
_symmetry_equiv_pos_as_xyz
'x, y, z'
'-x+1/2, y, -z+1/2'
'-x, -y, -z'
'x-1/2, -y, z-1/2'

loop_
_atom_site_label
_atom_site_type_symbol
_atom_site_fract_x
_atom_site_fract_y
_atom_site_fract_z
_atom_site_U_iso_or_equiv
_atom_site_adp_type
_atom_site_occupancy
_atom_site_symmetry_multiplicity
_atom_site_calc_flag
_atom_site_refinement_flags
_atom_site_disorder_assembly
_atom_site_disorder_group
N2A N 0.5790(13) 0.3173(17) 0.9799(15) 0.046(3) Uani 0.409(4) 1 d PDU A 1
C28A C 0.5177(13) 0.2851(14) 0.9443(16) 0.046(3) Uani 0.409(4) 1 d PDU A 1
H28A H 0.4964 0.2197 0.9496 0.055 Uiso 0.409(4) 1 calc PR A 1
N3A N 0.4894(7) 0.3584(10) 0.8994(10) 0.049(3) Uani 0.409(4) 1 d PDU A 1
C29A C 0.5361(10) 0.4445(12) 0.9090(11) 0.051(3) Uani 0.409(4) 1 d PDU A 1
H29A H 0.5296 0.5092 0.8868 0.062 Uiso 0.409(4) 1 calc PR A 1
C30A C 0.5903(11) 0.4157(15) 0.9550(12) 0.052(3) Uani 0.409(4) 1 d PDU A 1
H30A H 0.6320 0.4568 0.9695 0.062 Uiso 0.409(4) 1 calc PR A 1
N2B N 0.5768(12) 0.306(2) 0.9822(15) 0.047(4) Uani 0.297(11) 1 d PDU A 2
C28B C 0.5066(10) 0.2950(18) 0.9580(11) 0.043(4) Uani 0.297(11) 1 d PDU A 2
H28B H 0.4701 0.2540 0.9818 0.051 Uiso 0.297(11) 1 calc PR A 2
N3B N 0.4928(8) 0.3498(12) 0.8944(11) 0.049(4) Uani 0.297(11) 1 d PDU A 2
C29B C 0.5613(8) 0.3974(17) 0.8792(11) 0.054(4) Uani 0.297(11) 1 d PDU A 2
H29B H 0.5705 0.4415 0.8384 0.065 Uiso 0.297(11) 1 calc PR A 2
C30B C 0.6106(10) 0.3707(17) 0.9306(11) 0.049(4) Uani 0.297(11) 1 d PDU A 2
H30B H 0.6618 0.3921 0.9327 0.059 Uiso 0.297(11) 1 calc PR A 2
N2C N 0.5694(17) 0.3136(17) 0.9900(19) 0.046(4) Uani 0.294(11) 1 d PDU A 3
C28C C 0.5178(17) 0.2815(14) 0.9416(19) 0.047(4) Uani 0.294(11) 1 d PDU A 3
H28C H 0.5086 0.2127 0.9293 0.056 Uiso 0.294(11) 1 calc PR A 3
N3C N 0.4797(10) 0.3615(11) 0.9119(11) 0.049(4) Uani 0.294(11) 1 d PDU A 3
C29C C 0.5098(11) 0.4494(13) 0.9451(12) 0.050(4) Uani 0.294(11) 1 d PDU A 3
H29C H 0.4935 0.5170 0.9372 0.060 Uiso 0.294(11) 1 calc PR A 3
C30C C 0.5643(12) 0.4190(16) 0.9889(12) 0.051(4) Uani 0.294(11) 1 d PDU A 3
H30C H 0.5967 0.4628 1.0167 0.062 Uiso 0.294(11) 1 calc PR A 3
C1 C 0.8803(3) 0.6485(3) 1.0287(3) 0.0322(12) Uani 1 1 d . . .
C2 C 0.8021(3) 0.6444(4) 1.0277(3) 0.0424(14) Uani 1 1 d . . .
H2A H 0.7737 0.6996 1.0081 0.051 Uiso 1 1 calc R . .
C3 C 0.7654(3) 0.5610(4) 1.0549(3) 0.0411(14) Uani 1 1 d . . .
H3A H 0.7118 0.5581 1.0531 0.049 Uiso 1 1 calc R . .
C4 C 0.8066(3) 0.4800(3) 1.0854(3) 0.0271(11) Uani 1 1 d . . .
C5 C 0.8844(3) 0.4843(4) 1.0851(3) 0.0378(13) Uani 1 1 d . . .
H5A H 0.9130 0.4299 1.1053 0.045 Uiso 1 1 calc R . .
C6 C 0.9214(3) 0.5677(4) 1.0553(3) 0.0379(13) Uani 1 1 d . . .
H6A H 0.9750 0.5687 1.0535 0.046 Uiso 1 1 calc R . .
C7 C 0.7647(3) 0.3924(4) 1.1184(3) 0.0293(12) Uani 1 1 d . . .
C8 C 0.9551(3) 0.7314(3) 0.9315(3) 0.0317(12) Uani 1 1 d . . .
C9 C 0.9362(3) 0.6606(4) 0.8788(3) 0.0378(13) Uani 1 1 d . . .
H9A H 0.8984 0.6119 0.8896 0.045 Uiso 1 1 calc R . .
C10 C 0.9710(3) 0.6585(4) 0.8102(3) 0.0407(14) Uani 1 1 d . . .
H10A H 0.9561 0.6102 0.7735 0.049 Uiso 1 1 calc R . .
C11 C 1.0285(3) 0.7280(4) 0.7949(3) 0.0329(12) Uani 1 1 d . . .
C12 C 1.0494(3) 0.7976(4) 0.8494(3) 0.0390(14) Uani 1 1 d . . .
H12A H 1.0893 0.8437 0.8401 0.047 Uiso 1 1 calc R . .
C13 C 1.0131(3) 0.8003(4) 0.9162(3) 0.0407(14) Uani 1 1 d . . .
H13A H 1.0273 0.8492 0.9527 0.049 Uiso 1 1 calc R . .
C14 C 1.0639(3) 0.7281(4) 0.7194(3) 0.0372(13) Uani 1 1 d . . .
C15 C 0.8846(3) 0.8310(4) 1.0238(3) 0.0370(13) Uani 1 1 d . . .
C16 C 0.8753(3) 0.8503(4) 1.1004(3) 0.0426(14) Uani 1 1 d . . .
H16A H 0.8947 0.8043 1.1366 0.051 Uiso 1 1 calc R . .
C17 C 0.8385(3) 0.9348(4) 1.1223(3) 0.0408(14) Uani 1 1 d . . .
H17A H 0.8334 0.9481 1.1743 0.049 Uiso 1 1 calc R . .
C18 C 0.8083(3) 1.0019(4) 1.0711(3) 0.0369(13) Uani 1 1 d . . .
C19 C 0.8195(3) 0.9843(4) 0.9959(3) 0.0460(15) Uani 1 1 d . . .
H19A H 0.8005 1.0308 0.9597 0.055 Uiso 1 1 calc R . .
C20 C 0.8581(3) 0.8996(4) 0.9730(3) 0.0439(15) Uani 1 1 d . . .
H20A H 0.8664 0.8890 0.9212 0.053 Uiso 1 1 calc R . .
C21 C 0.7613(3) 1.0899(4) 1.0982(4) 0.0437(15) Uani 1 1 d . . .
C22 C 0.4200(3) 0.3514(4) 0.8559(3) 0.0479(15) Uani 1 1 d D . .
C23 C 0.3960(3) 0.4364(4) 0.8165(3) 0.0439(14) Uani 1 1 d D A .
H23A H 0.4251 0.4967 0.8182 0.053 Uiso 1 1 calc R . .
C24 C 0.3301(3) 0.4330(4) 0.7750(3) 0.0377(13) Uani 1 1 d . . .
H24A H 0.3141 0.4916 0.7484 0.045 Uiso 1 1 calc R A .
C25 C 0.2863(3) 0.3464(4) 0.7710(3) 0.0334(12) Uani 1 1 d . . .
C26 C 0.3109(3) 0.2613(4) 0.8095(3) 0.0467(15) Uani 1 1 d . . .
H26A H 0.2821 0.2008 0.8070 0.056 Uiso 1 1 calc R A .
C27 C 0.3770(3) 0.2640(4) 0.8517(3) 0.0523(16) Uani 1 1 d D A .
H27A H 0.3931 0.2053 0.8780 0.063 Uiso 1 1 calc R . .
Cd1 Cd 0.7500 0.23092(3) 1.2500 0.02323(14) Uani 1 2 d S . .
Cd2 Cd 0.63006(2) 0.23642(3) 1.08312(2) 0.03139(13) Uani 1 1 d . . .
N1 N 0.9183(3) 0.7366(3) 1.0014(2) 0.0400(12) Uani 1 1 d . . .
O1 O 0.7009(2) 0.3744(3) 1.0910(2) 0.0495(10) Uani 1 1 d . A .
O2 O 0.79559(18) 0.3467(2) 1.17102(18) 0.0329(8) Uani 1 1 d . . .
O3 O 1.12227(18) 0.7834(3) 0.71041(18) 0.0367(9) Uani 1 1 d . . .
O4 O 1.0349(2) 0.6795(3) 0.6658(2) 0.0526(11) Uani 1 1 d . . .
O5 O 0.7623(2) 1.1074(3) 1.1652(2) 0.0563(12) Uani 1 1 d . . .
O6 O 0.7247(3) 1.1379(3) 1.0487(3) 0.0634(13) Uani 1 1 d . . .

loop_
_atom_site_aniso_label
_atom_site_aniso_U_11
_atom_site_aniso_U_22
_atom_site_aniso_U_33
_atom_site_aniso_U_23
_atom_site_aniso_U_13
_atom_site_aniso_U_12
N2A 0.046(6) 0.055(6) 0.038(6) 0.000(5) -0.013(6) -0.003(5)
C28A 0.039(6) 0.055(6) 0.043(6) 0.013(6) -0.010(6) 0.010(6)
N3A 0.046(6) 0.056(6) 0.045(6) 0.007(5) -0.020(6) -0.007(5)
C29A 0.056(7) 0.052(6) 0.046(7) 0.009(6) -0.017(6) -0.017(6)
C30A 0.055(7) 0.054(6) 0.045(7) 0.010(6) -0.010(6) -0.018(6)
N2B 0.048(7) 0.053(7) 0.042(7) 0.006(6) -0.009(7) -0.004(6)
C28B 0.038(7) 0.053(6) 0.037(7) 0.006(6) -0.016(6) -0.005(6)
N3B 0.044(6) 0.059(6) 0.044(7) 0.006(6) -0.017(6) -0.009(6)
C29B 0.052(7) 0.061(7) 0.048(7) 0.013(7) -0.013(7) -0.018(7)
C30B 0.048(7) 0.051(7) 0.047(7) 0.010(7) -0.005(7) -0.007(6)
N2C 0.045(7) 0.050(6) 0.042(7) 0.003(6) -0.011(6) -0.002(6)
C28C 0.039(7) 0.057(7) 0.044(7) 0.017(6) -0.010(6) 0.009(6)
N3C 0.046(7) 0.051(6) 0.050(7) 0.009(6) -0.018(6) -0.009(6)
C29C 0.049(7) 0.050(7) 0.051(8) -0.001(7) -0.019(7) -0.007(7)
C30C 0.057(8) 0.049(7) 0.047(8) 0.000(7) -0.015(7) -0.007(7)
C1 0.035(3) 0.029(3) 0.034(3) 0.001(2) 0.016(2) 0.003(2)
C2 0.047(4) 0.033(3) 0.047(4) 0.017(2) 0.006(3) 0.009(3)
C3 0.033(3) 0.042(3) 0.048(4) 0.013(3) 0.005(3) 0.001(3)
C4 0.031(3) 0.028(3) 0.022(3) 0.005(2) 0.004(2) 0.000(2)
C5 0.036(3) 0.030(3) 0.047(4) 0.007(2) 0.005(3) 0.004(2)
C6 0.031(3) 0.032(3) 0.051(4) 0.009(2) 0.009(3) 0.003(2)
C7 0.036(3) 0.025(3) 0.027(3) -0.003(2) 0.004(3) -0.001(2)
C8 0.040(3) 0.024(2) 0.032(3) 0.002(2) 0.016(2) 0.005(2)
C9 0.029(3) 0.038(3) 0.047(4) 0.006(3) 0.014(3) -0.004(2)
C10 0.036(3) 0.042(3) 0.044(4) -0.007(3) 0.012(3) 0.003(3)
C11 0.026(3) 0.033(3) 0.040(3) 0.004(2) 0.012(2) 0.004(2)
C12 0.044(3) 0.026(3) 0.048(4) 0.004(2) 0.025(3) -0.004(2)
C13 0.056(4) 0.028(3) 0.039(3) -0.003(2) 0.020(3) -0.001(3)
C14 0.033(3) 0.041(3) 0.038(3) 0.015(3) 0.014(3) 0.015(3)
C15 0.045(4) 0.029(3) 0.038(3) 0.003(2) 0.017(3) 0.001(2)
C16 0.065(4) 0.039(3) 0.025(3) 0.007(2) 0.007(3) 0.009(3)
C17 0.054(4) 0.042(3) 0.027(3) -0.006(2) 0.011(3) -0.004(3)
C18 0.044(4) 0.031(3) 0.036(3) -0.009(2) 0.011(3) -0.004(2)
C19 0.060(4) 0.036(3) 0.043(4) 0.003(3) 0.015(3) 0.016(3)
C20 0.056(4) 0.044(3) 0.031(3) -0.003(3) 0.014(3) 0.012(3)
C21 0.048(4) 0.031(3) 0.053(4) -0.011(3) 0.020(3) -0.001(3)
C22 0.044(4) 0.050(4) 0.049(4) -0.003(3) -0.009(3) 0.000(3)
C23 0.052(4) 0.042(3) 0.038(3) 0.002(3) 0.000(3) -0.010(3)
C24 0.037(3) 0.040(3) 0.036(3) 0.002(2) -0.003(3) 0.000(3)
C25 0.037(3) 0.037(3) 0.026(3) -0.003(2) -0.005(2) -0.001(2)
C26 0.043(4) 0.039(3) 0.057(4) 0.001(3) -0.016(3) -0.007(3)
C27 0.053(4) 0.038(3) 0.064(4) 0.007(3) -0.024(3) -0.004(3)
Cd1 0.0297(3) 0.0200(3) 0.0202(3) 0.000 0.0059(2) 0.000
Cd2 0.0286(2) 0.0363(2) 0.0293(2) -0.00306(16) 0.00094(16) -0.00211(16)
N1 0.052(3) 0.025(2) 0.044(3) 0.0020(19) 0.027(2) -0.004(2)
O1 0.042(3) 0.040(2) 0.066(3) 0.0087(19) -0.012(2) -0.0115(18)
O2 0.037(2) 0.0313(19) 0.031(2) 0.0093(15) -0.0009(17) -0.0094(16)
O3 0.027(2) 0.051(2) 0.032(2) 0.0072(16) 0.0082(16) 0.0064(17)
O4 0.051(3) 0.071(3) 0.035(2) -0.012(2) 0.011(2) -0.002(2)
O5 0.080(3) 0.034(2) 0.056(3) -0.0194(19) 0.033(2) -0.007(2)
O6 0.074(3) 0.049(3) 0.067(3) -0.011(2) 0.016(3) 0.021(2)

loop_
_atom_type_symbol
_atom_type_description
_atom_type_scat_dispersion_real
_atom_type_scat_dispersion_imag
_atom_type_scat_source
C C 0.0033 0.0016 'International Tables Vol C Tables 4.2.6.8 and 6.1.1.4'
H H 0.0000 0.0000 'International Tables Vol C Tables 4.2.6.8 and 6.1.1.4'
N N 0.0061 0.0033 'International Tables Vol C Tables 4.2.6.8 and 6.1.1.4'
O O 0.0106 0.0060 'International Tables Vol C Tables 4.2.6.8 and 6.1.1.4'
Cd Cd -0.8075 1.2024 'International Tables Vol C Tables 4.2.6.8 and 6.1.1.4'

loop_
_geom_angle_atom_site_label_1
_geom_angle_atom_site_label_2
_geom_angle_atom_site_label_3
_geom_angle
_geom_angle_site_symmetry_1
_geom_angle_site_symmetry_3
C28A N2A C30A 105.6(11) . .
C28A N2A Cd2 123.1(10) . .
C30A N2A Cd2 129.3(12) . .
N2A C28A N3A 110.5(12) . .
N2A C28A H28A 124.8 . .
N3A C28A H28A 124.8 . .
C28A N3A C29A 107.2(10) . .
C28A N3A C22 125.3(10) . .
C29A N3A C22 127.3(9) . .
C30A C29A N3A 105.2(10) . .
C30A C29A H29A 127.4 . .
N3A C29A H29A 127.4 . .
C29A C30A N2A 111.4(11) . .
C29A C30A H30A 124.3 . .
N2A C30A H30A 124.3 . .
C28B N2B C30B 105.2(13) . .
C28B N2B Cd2 127.4(13) . .
C30B N2B Cd2 127.4(12) . .
N2B C28B N3B 111.7(13) . .
N2B C28B H28B 124.2 . .
N3B C28B H28B 124.2 . .
C28B N3B C29B 104.8(11) . .
C28B N3B C22 123.2(12) . .
C29B N3B C22 132.0(12) . .
C30B C29B N3B 108.3(13) . .
C30B C29B H29B 125.8 . .
N3B C29B H29B 125.8 . .
C29B C30B N2B 109.9(13) . .
C29B C30B H30B 125.1 . .
N2B C30B H30B 125.1 . .
C28C N2C C30C 105.6(13) . .
C28C N2C Cd2 131.8(13) . .
C30C N2C Cd2 120.1(15) . .
N2C C28C N3C 109.8(14) . .
N2C C28C H28C 125.1 . .
N3C C28C H28C 125.1 . .
C28C N3C C29C 107.3(11) . .
C28C N3C C22 123.3(12) . .
C29C N3C C22 129.4(11) . .
C30C C29C N3C 105.8(13) . .
C30C C29C H29C 127.1 . .
N3C C29C H29C 127.1 . .
C29C C30C N2C 111.4(13) . .
C29C C30C H30C 124.3 . .
N2C C30C H30C 124.3 . .
C6 C1 C2 119.8(5) . .
C6 C1 N1 120.1(5) . .
C2 C1 N1 120.1(5) . .
C3 C2 C1 120.3(5) . .
C3 C2 H2A 119.8 . .
C1 C2 H2A 119.8 . .
C2 C3 C4 120.4(5) . .
C2 C3 H3A 119.8 . .
C4 C3 H3A 119.8 . .
C5 C4 C3 118.8(5) . .
C5 C4 C7 122.2(5) . .
C3 C4 C7 119.0(5) . .
C4 C5 C6 120.7(5) . .
C4 C5 H5A 119.6 . .
C6 C5 H5A 119.6 . .
C1 C6 C5 119.9(5) . .
C1 C6 H6A 120.1 . .
C5 C6 H6A 120.1 . .
O2 C7 O1 126.3(5) . .
O2 C7 C4 117.4(5) . .
O1 C7 C4 116.4(5) . .
C9 C8 C13 119.0(4) . .
C9 C8 N1 121.9(4) . .
C13 C8 N1 119.1(4) . .
C8 C9 C10 121.1(5) . .
C8 C9 H9A 119.4 . .
C10 C9 H9A 119.4 . .
C9 C10 C11 119.6(5) . .
C9 C10 H10A 120.2 . .
C11 C10 H10A 120.2 . .
C12 C11 C10 119.2(4) . .
C12 C11 C14 121.4(4) . .
C10 C11 C14 119.4(5) . .
C13 C12 C11 120.5(5) . .
C13 C12 H12A 119.8 . .
C11 C12 H12A 119.8 . .
C12 C13 C8 120.5(5) . .
C12 C13 H13A 119.7 . .
C8 C13 H13A 119.7 . .
O4 C14 O3 121.2(5) . .
O4 C14 C11 121.0(5) . .
O3 C14 C11 117.7(5) . .
O4 C14 Cd2 65.7(3) . 4_665
O3 C14 Cd2 55.7(2) . 4_665
C11 C14 Cd2 170.3(4) . 4_665
C20 C15 C16 118.9(4) . .
C20 C15 N1 122.2(5) . .
C16 C15 N1 118.8(5) . .
C17 C16 C15 119.8(5) . .
C17 C16 H16A 120.1 . .
C15 C16 H16A 120.1 . .
C16 C17 C18 121.5(5) . .
C16 C17 H17A 119.2 . .
C18 C17 H17A 119.2 . .
C17 C18 C19 118.5(5) . .
C17 C18 C21 119.6(5) . .
C19 C18 C21 121.8(5) . .
C20 C19 C18 120.3(5) . .
C20 C19 H19A 119.8 . .
C18 C19 H19A 119.8 . .
C15 C20 C19 120.8(5) . .
C15 C20 H20A 119.6 . .
C19 C20 H20A 119.6 . .
O5 C21 O6 126.3(5) . .
O5 C21 C18 117.4(6) . .
O6 C21 C18 116.3(5) . .
C27 C22 C23 118.9(6) . .
C27 C22 N3A 123.0(7) . .
C23 C22 N3A 118.1(7) . .
C27 C22 N3C 120.6(7) . .
C23 C22 N3C 119.2(7) . .
N3A C22 N3C 11.4(16) . .
C27 C22 N3B 119.8(7) . .
C23 C22 N3B 120.9(7) . .
N3A C22 N3B 6.2(15) . .
N3C C22 N3B 16.7(14) . .
C24 C23 C22 119.8(5) . .
C24 C23 H23A 120.1 . .
C22 C23 H23A 120.1 . .
C23 C24 C25 121.7(5) . .
C23 C24 H24A 119.2 . .
C25 C24 H24A 119.2 . .
C24 C25 C26 118.4(5) . .
C24 C25 C25 120.5(3) . 2_556
C26 C25 C25 121.0(3) . 2_556
C27 C26 C25 120.4(5) . .
C27 C26 H26A 119.8 . .
C25 C26 H26A 119.8 . .
C26 C27 C22 120.8(5) . .
C26 C27 H27A 119.6 . .
C22 C27 H27A 119.6 . .
O5 Cd1 O5 86.3(2) 1_545 2_647
O5 Cd1 O2 91.93(13) 1_545 .
O5 Cd1 O2 164.48(14) 2_647 .
O5 Cd1 O2 164.48(14) 1_545 2_657
O5 Cd1 O2 91.94(13) 2_647 2_657
O2 Cd1 O2 93.73(17) . 2_657
O5 Cd1 O3 80.91(14) 1_545 4_566
O5 Cd1 O3 92.38(14) 2_647 4_566
O2 Cd1 O3 102.58(12) . 4_566
O2 Cd1 O3 83.76(12) 2_657 4_566
O5 Cd1 O3 92.38(14) 1_545 3_767
O5 Cd1 O3 80.91(14) 2_647 3_767
O2 Cd1 O3 83.76(12) . 3_767
O2 Cd1 O3 102.58(12) 2_657 3_767
O3 Cd1 O3 170.85(17) 4_566 3_767
N2C Cd2 O6 115.0(11) . 1_545
N2C Cd2 O1 86.3(6) . .
O6 Cd2 O1 94.18(15) 1_545 .
N2C Cd2 N2B 5.6(14) . .
O6 Cd2 N2B 109.4(9) 1_545 .
O1 Cd2 N2B 86.7(6) . .
N2C Cd2 O3 139.5(11) . 4_566
O6 Cd2 O3 105.32(15) 1_545 4_566
O1 Cd2 O3 94.19(13) . 4_566
N2B Cd2 O3 145.1(9) . 4_566
N2C Cd2 N2A 6.0(17) . .
O6 Cd2 N2A 109.9(9) 1_545 .
O1 Cd2 N2A 83.3(5) . .
N2B Cd2 N2A 3.4(10) . .
O3 Cd2 N2A 144.7(9) 4_566 .
N2C Cd2 O4 85.2(11) . 4_566
O6 Cd2 O4 159.72(16) 1_545 4_566
O1 Cd2 O4 88.93(14) . 4_566
N2B Cd2 O4 90.7(9) . 4_566
O3 Cd2 O4 54.42(12) 4_566 4_566
N2A Cd2 O4 90.3(9) . 4_566
N2C Cd2 C14 112.1(11) . 4_566
O6 Cd2 C14 132.65(18) 1_545 4_566
O1 Cd2 C14 92.93(14) . 4_566
N2B Cd2 C14 117.7(9) . 4_566
O3 Cd2 C14 27.40(15) 4_566 4_566
N2A Cd2 C14 117.4(9) . 4_566
O4 Cd2 C14 27.07(14) 4_566 4_566
C8 N1 C1 118.9(4) . .
C8 N1 C15 118.8(4) . .
C1 N1 C15 114.3(4) . .
C7 O1 Cd2 133.6(3) . .
C7 O2 Cd1 130.8(3) . .
C14 O3 Cd2 96.9(3) . 4_665
C14 O3 Cd1 133.5(3) . 3_767
Cd2 O3 Cd1 102.46(12) 4_665 3_767
C14 O4 Cd2 87.2(3) . 4_665
C21 O5 Cd1 143.3(4) . 1_565
C21 O6 Cd2 119.1(4) . 1_565

loop_
_geom_bond_atom_site_label_1
_geom_bond_atom_site_label_2
_geom_bond_distance
_geom_bond_site_symmetry_2
N2A C28A 1.321(12) .
N2A C30A 1.392(15) .
N2A Cd2 2.305(15) .
C28A N3A 1.350(12) .
C28A H28A 0.9500 .
N3A C29A 1.418(13) .
N3A C22 1.448(9) .
C29A C30A 1.311(14) .
C29A H29A 0.9500 .
C30A H30A 0.9500 .
N2B C28B 1.318(14) .
N2B C30B 1.398(17) .
N2B Cd2 2.224(16) .
C28B N3B 1.366(14) .
C28B H28B 0.9500 .
N3B C29B 1.397(15) .
N3B C22 1.453(10) .
C29B C30B 1.306(16) .
C29B H29B 0.9500 .
C30B H30B 0.9500 .
N2C C28C 1.321(14) .
N2C C30C 1.398(16) .
N2C Cd2 2.216(18) .
C28C N3C 1.359(13) .
C28C H28C 0.9500 .
N3C C29C 1.407(14) .
N3C C22 1.451(10) .
C29C C30C 1.298(16) .
C29C H29C 0.9500 .
C30C H30C 0.9500 .
C1 C6 1.375(7) .
C1 C2 1.387(7) .
C1 N1 1.434(6) .
C2 C3 1.375(7) .
C2 H2A 0.9500 .
C3 C4 1.402(7) .
C3 H3A 0.9500 .
C4 C5 1.378(7) .
C4 C7 1.502(6) .
C5 C6 1.393(6) .
C5 H5A 0.9500 .
C6 H6A 0.9500 .
C7 O2 1.239(6) .
C7 O1 1.247(6) .
C8 C9 1.366(7) .
C8 C13 1.404(7) .
C8 N1 1.420(6) .
C9 C10 1.381(7) .
C9 H9A 0.9500 .
C10 C11 1.402(7) .
C10 H10A 0.9500 .
C11 C12 1.386(7) .
C11 C14 1.496(7) .
C12 C13 1.365(6) .
C12 H12A 0.9500 .
C13 H13A 0.9500 .
C14 O4 1.257(6) .
C14 O3 1.279(6) .
C14 Cd2 2.758(5) 4_665
C15 C20 1.362(7) .
C15 C16 1.404(7) .
C15 N1 1.444(6) .
C16 C17 1.356(7) .
C16 H16A 0.9500 .
C17 C18 1.378(7) .
C17 H17A 0.9500 .
C18 C19 1.382(7) .
C18 C21 1.514(7) .
C19 C20 1.378(7) .
C19 H19A 0.9500 .
C20 H20A 0.9500 .
C21 O5 1.220(7) .
C21 O6 1.261(7) .
C22 C27 1.387(7) .
C22 C23 1.391(7) .
C23 C24 1.375(7) .
C23 H23A 0.9500 .
C24 C25 1.385(7) .
C24 H24A 0.9500 .
C25 C26 1.387(7) .
C25 C25 1.480(10) 2_556
C26 C27 1.383(7) .
C26 H26A 0.9500 .
C27 H27A 0.9500 .
Cd1 O5 2.241(4) 1_545
Cd1 O5 2.241(4) 2_647
Cd1 O2 2.242(3) .
Cd1 O2 2.242(3) 2_657
Cd1 O3 2.368(3) 4_566
Cd1 O3 2.368(3) 3_767
Cd2 O6 2.217(4) 1_545
Cd2 O1 2.220(4) .
Cd2 O3 2.296(3) 4_566
Cd2 O4 2.517(4) 4_566
Cd2 C14 2.758(5) 4_566
O3 Cd2 2.296(3) 4_665
O3 Cd1 2.368(3) 3_767
O4 Cd2 2.517(4) 4_665
O5 Cd1 2.241(4) 1_565
O6 Cd2 2.217(4) 1_565

loop_
_platon_squeeze_void_nr
_platon_squeeze_void_average_x
_platon_squeeze_void_average_y
_platon_squeeze_void_average_z
_platon_squeeze_void_volume
_platon_squeeze_void_count_electrons
_platon_squeeze_void_content
1 0.083 -0.011 0.256 2006 307 ' '
